data_4336308
loop_
_publ_author_name
'Ahmad El-Hellani'
'Julien Monot'
'Shun Tang'
'R\'egis Guillot'
'Christophe Bour'
'Vincent Gandon'

_publ_contact_author_address
;Institut de Chimie Mol\'eculaire et des Mat\'eriaux d'Orsay,
ICMMO,
Universit\'e Paris-sud 11,
B\^atiment 420,
91405 Orsay cedex,
France.
;
_publ_contact_author_email vincent.gandon@u-psud.fr
_publ_contact_author_name 'Vincent Gandon'
_publ_section_title
;
 Relationship between Gallium Pyramidalization in L.GaCl3 Complexes and
 the Electronic Ligand Properties
;
_journal_name_full 'Inorganic Chemistry'
_journal_page_first 11493
_journal_page_last 11502
_journal_paper_doi 10.1021/ic401817g
_journal_volume 52
_journal_year 2013
_chemical_absolute_configuration ad
_chemical_formula_moiety 'C20 H31 Cl3 Ga N'
_chemical_formula_sum 'C20 H31 Cl3 Ga N'
_chemical_formula_weight 461.53
_space_group_IT_number 19
_symmetry_cell_setting orthorhombic
_symmetry_Int_Tables_number 19
_symmetry_space_group_name_Hall 'P 2ac 2ab'
_symmetry_space_group_name_H-M 'P 21 21 21'
_atom_sites_solution_hydrogens geom
_atom_sites_solution_primary direct
_atom_sites_solution_secondary difmap
_audit_creation_method SHELXL-97
_cell_angle_alpha 90.00
_cell_angle_beta 90.00
_cell_angle_gamma 90.00
_cell_formula_units_Z 4
_cell_length_a 9.2801(3)
_cell_length_b 9.5188(3)
_cell_length_c 25.2707(9)
_cell_measurement_reflns_used 9933
_cell_measurement_temperature 100(1)
_cell_measurement_theta_max 36.89
_cell_measurement_theta_min 2.34
_cell_volume 2232.30(13)
_computing_cell_refinement 'Bruker SAINT'
_computing_data_collection 'Bruker APEX2'
_computing_data_reduction 'Bruker SAINT'
_computing_structure_refinement 'SHELXL-97 (Sheldrick, 1997)'
_computing_structure_solution 'SHELXS-97 (Sheldrick, 1990)'
_diffrn_ambient_temperature 100(1)
_diffrn_measured_fraction_theta_full 0.991
_diffrn_measured_fraction_theta_max 0.931
_diffrn_measurement_device_type 'Bruker APEX-II CCD'
_diffrn_measurement_method '\f and \w scans'
_diffrn_radiation_monochromator graphite
_diffrn_radiation_probe x-ray
_diffrn_radiation_type MoK\a
_diffrn_radiation_wavelength 0.71073
_diffrn_reflns_av_R_equivalents 0.0488
_diffrn_reflns_av_sigmaI/netI 0.0691
_diffrn_reflns_limit_h_max 12
_diffrn_reflns_limit_h_min -15
_diffrn_reflns_limit_k_max 11
_diffrn_reflns_limit_k_min -16
_diffrn_reflns_limit_l_max 43
_diffrn_reflns_limit_l_min -36
_diffrn_reflns_number 24389
_diffrn_reflns_theta_full 26.00
_diffrn_reflns_theta_max 37.36
_diffrn_reflns_theta_min 1.61
_diffrn_source 'fine-focus sealed tube'
_diffrn_source_type 'kappa X8 APEX II Bruker ICMMO'
_exptl_absorpt_coefficient_mu 1.595
_exptl_absorpt_correction_T_max 0.7009
_exptl_absorpt_correction_T_min 0.6322
_exptl_absorpt_correction_type psi-scan
_exptl_absorpt_process_details SADABS
_exptl_crystal_colour colorless
_exptl_crystal_density_diffrn 1.373
_exptl_crystal_description bloc
_exptl_crystal_F_000 960
_exptl_crystal_size_max 0.33
_exptl_crystal_size_mid 0.28
_exptl_crystal_size_min 0.25
_refine_diff_density_max 0.961
_refine_diff_density_min -0.817
_refine_diff_density_rms 0.112
_refine_ls_abs_structure_details 'Flack H D (1983), Acta Cryst. A39, 876-881'
_refine_ls_abs_structure_Flack 0.080(9)
_refine_ls_extinction_method none
_refine_ls_goodness_of_fit_ref 1.075
_refine_ls_hydrogen_treatment constr
_refine_ls_matrix_type full
_refine_ls_number_parameters 234
_refine_ls_number_reflns 10107
_refine_ls_number_restraints 0
_refine_ls_restrained_S_all 1.075
_refine_ls_R_factor_all 0.0523
_refine_ls_R_factor_gt 0.0456
_refine_ls_shift/su_max 0.001
_refine_ls_shift/su_mean 0.000
_refine_ls_structure_factor_coef Fsqd
_refine_ls_weighting_details 'calc w=1/[\s^2^(Fo^2^)+(0.0528P)^2^+0.6010P] where P=(Fo^2^+2Fc^2^)/3'
_refine_ls_weighting_scheme calc
_refine_ls_wR_factor_gt 0.1212
_refine_ls_wR_factor_ref 0.1234
_reflns_number_gt 8770
_reflns_number_total 10107
_reflns_threshold_expression >2sigma(I)
_cod_data_source_file ic401817g_si_001_5.cif
_cod_data_source_block CAAC1-GaCl3
_cod_database_code 4336308

loop_
_symmetry_equiv_pos_as_xyz
'x, y, z'
'-x+1/2, -y, z+1/2'
'-x, y+1/2, -z+1/2'
'x+1/2, -y+1/2, -z'

loop_
_atom_site_label
_atom_site_type_symbol
_atom_site_fract_x
_atom_site_fract_y
_atom_site_fract_z
_atom_site_U_iso_or_equiv
_atom_site_adp_type
_atom_site_occupancy
_atom_site_symmetry_multiplicity
_atom_site_calc_flag
_atom_site_refinement_flags
C1 C 0.7475(2) 0.0282(2) 0.16757(8) 0.0130(4) Uani 1 1 d .
C2 C 0.6911(3) -0.0407(3) 0.21755(9) 0.0163(4) Uani 1 1 d .
C3 C 0.6676(3) -0.1927(3) 0.20017(11) 0.0218(5) Uani 1 1 d .
H3A H 0.5670 -0.2081 0.1915 0.026 Uiso 1 1 calc R
H3B H 0.6942 -0.2565 0.2285 0.026 Uiso 1 1 calc R
C4 C 0.7627(3) -0.2192(2) 0.15115(9) 0.0173(4) Uani 1 1 d .
C5 C 0.8070(3) -0.0267(3) 0.26082(10) 0.0225(5) Uani 1 1 d .
H5A H 0.8959 -0.0665 0.2484 0.034 Uiso 1 1 calc R
H5B H 0.7762 -0.0756 0.2920 0.034 Uiso 1 1 calc R
H5C H 0.8214 0.0708 0.2690 0.034 Uiso 1 1 calc R
C6 C 0.5512(3) 0.0280(3) 0.23708(11) 0.0242(5) Uani 1 1 d .
H6A H 0.5671 0.1265 0.2427 0.036 Uiso 1 1 calc R
H6B H 0.5219 -0.0152 0.2697 0.036 Uiso 1 1 calc R
H6C H 0.4770 0.0155 0.2110 0.036 Uiso 1 1 calc R
C7 C 0.9044(3) -0.2939(3) 0.16298(12) 0.0246(5) Uani 1 1 d .
H7A H 0.8850 -0.3879 0.1747 0.037 Uiso 1 1 calc R
H7B H 0.9552 -0.2438 0.1902 0.037 Uiso 1 1 calc R
H7C H 0.9622 -0.2968 0.1315 0.037 Uiso 1 1 calc R
C8 C 0.6842(3) -0.3004(3) 0.10798(11) 0.0240(5) Uani 1 1 d .
H8A H 0.7419 -0.3014 0.0764 0.036 Uiso 1 1 calc R
H8B H 0.5935 -0.2559 0.1007 0.036 Uiso 1 1 calc R
H8C H 0.6677 -0.3950 0.1196 0.036 Uiso 1 1 calc R
C9 C 0.8605(3) -0.0338(3) 0.08357(9) 0.0146(4) Uani 1 1 d .
C10 C 0.7764(3) -0.0198(3) 0.03741(9) 0.0171(4) Uani 1 1 d .
C11 C 0.8498(4) 0.0068(3) -0.00978(10) 0.0235(5) Uani 1 1 d .
H11 H 0.7977 0.0144 -0.0411 0.028 Uiso 1 1 calc R
C12 C 0.9987(4) 0.0221(3) -0.01111(11) 0.0249(6) Uani 1 1 d .
H12 H 1.0451 0.0387 -0.0431 0.030 Uiso 1 1 calc R
C13 C 1.0781(3) 0.0127(3) 0.03533(10) 0.0218(5) Uani 1 1 d .
H13 H 1.1773 0.0264 0.0343 0.026 Uiso 1 1 calc R
C14 C 1.0118(3) -0.0167(3) 0.08343(9) 0.0168(4) Uani 1 1 d .
C15 C 0.6126(3) -0.0191(3) 0.03660(10) 0.0210(5) Uani 1 1 d .
H15 H 0.5776 -0.0417 0.0722 0.025 Uiso 1 1 calc R
C16 C 0.5586(4) 0.1285(3) 0.02158(11) 0.0277(6) Uani 1 1 d .
H16A H 0.5971 0.1962 0.0460 0.041 Uiso 1 1 calc R
H16B H 0.4553 0.1304 0.0230 0.041 Uiso 1 1 calc R
H16C H 0.5899 0.1509 -0.0136 0.041 Uiso 1 1 calc R
C17 C 0.5503(4) -0.1257(4) -0.00222(12) 0.0299(6) Uani 1 1 d .
H17A H 0.5783 -0.1011 -0.0376 0.045 Uiso 1 1 calc R
H17B H 0.4471 -0.1256 0.0004 0.045 Uiso 1 1 calc R
H17C H 0.5863 -0.2177 0.0061 0.045 Uiso 1 1 calc R
C18 C 1.1052(3) -0.0204(3) 0.13286(10) 0.0205(5) Uani 1 1 d .
H18 H 1.0466 -0.0577 0.1619 0.025 Uiso 1 1 calc R
C19 C 1.1551(3) 0.1267(3) 0.14850(14) 0.0311(6) Uani 1 1 d .
H19A H 1.2235 0.1604 0.1230 0.047 Uiso 1 1 calc R
H19B H 1.1997 0.1232 0.1828 0.047 Uiso 1 1 calc R
H19C H 1.0737 0.1888 0.1496 0.047 Uiso 1 1 calc R
C20 C 1.2353(3) -0.1175(4) 0.12565(12) 0.0304(6) Uani 1 1 d .
H20A H 1.2053 -0.2022 0.1082 0.046 Uiso 1 1 calc R
H20B H 1.2751 -0.1403 0.1596 0.046 Uiso 1 1 calc R
H20C H 1.3070 -0.0710 0.1046 0.046 Uiso 1 1 calc R
N N 0.7899(2) -0.0660(2) 0.13355(8) 0.0131(3) Uani 1 1 d .
Cl1 Cl 0.85612(8) 0.33246(7) 0.09210(3) 0.02435(13) Uani 1 1 d .
Cl2 Cl 0.80850(7) 0.34575(8) 0.22964(2) 0.02256(13) Uani 1 1 d .
Cl3 Cl 0.51075(7) 0.29376(7) 0.14560(2) 0.02100(12) Uani 1 1 d .
Ga Ga 0.73824(3) 0.24037(3) 0.157148(9) 0.01334(6) Uani 1 1 d .

loop_
_atom_site_aniso_label
_atom_site_aniso_U_11
_atom_site_aniso_U_22
_atom_site_aniso_U_33
_atom_site_aniso_U_23
_atom_site_aniso_U_13
_atom_site_aniso_U_12
C1 0.0126(8) 0.0136(9) 0.0129(8) 0.0021(6) -0.0001(7) 0.0007(8)
C2 0.0149(9) 0.0209(12) 0.0131(9) 0.0040(8) 0.0009(7) -0.0007(8)
C3 0.0199(11) 0.0209(12) 0.0245(12) 0.0083(10) 0.0014(9) -0.0027(9)
C4 0.0196(9) 0.0129(9) 0.0195(9) 0.0046(7) -0.0030(8) -0.0026(8)
C5 0.0255(12) 0.0250(13) 0.0170(10) 0.0027(9) -0.0062(9) 0.0023(11)
C6 0.0161(10) 0.0311(15) 0.0255(12) 0.0071(11) 0.0069(9) 0.0012(10)
C7 0.0234(11) 0.0185(12) 0.0319(13) 0.0056(10) -0.0059(10) 0.0015(9)
C8 0.0278(12) 0.0148(11) 0.0293(13) -0.0006(10) -0.0074(10) -0.0029(10)
C9 0.0181(9) 0.0132(10) 0.0125(9) -0.0013(7) 0.0009(7) 0.0003(8)
C10 0.0248(11) 0.0128(9) 0.0137(9) -0.0014(7) -0.0016(8) 0.0030(9)
C11 0.0394(15) 0.0172(12) 0.0140(10) 0.0003(9) 0.0026(10) 0.0038(11)
C12 0.0384(15) 0.0195(12) 0.0168(10) 0.0015(9) 0.0118(10) 0.0025(11)
C13 0.0243(12) 0.0191(12) 0.0220(11) -0.0015(9) 0.0100(9) -0.0021(10)
C14 0.0176(10) 0.0153(10) 0.0174(9) -0.0003(8) 0.0030(8) -0.0004(8)
C15 0.0254(12) 0.0205(12) 0.0171(10) -0.0021(9) -0.0075(9) 0.0032(10)
C16 0.0351(15) 0.0253(14) 0.0225(12) -0.0044(10) -0.0125(11) 0.0093(12)
C17 0.0344(15) 0.0272(15) 0.0281(14) -0.0037(11) -0.0125(11) -0.0012(13)
C18 0.0146(10) 0.0257(13) 0.0211(11) -0.0038(10) -0.0003(8) -0.0030(9)
C19 0.0214(12) 0.0290(15) 0.0431(17) -0.0090(13) -0.0052(11) -0.0071(11)
C20 0.0221(12) 0.0407(17) 0.0285(13) -0.0021(12) 0.0006(10) 0.0080(13)
N 0.0133(8) 0.0121(8) 0.0139(8) 0.0019(6) -0.0006(6) -0.0008(6)
Cl1 0.0307(3) 0.0187(3) 0.0236(3) 0.0045(2) 0.0114(2) -0.0011(3)
Cl2 0.0243(3) 0.0240(3) 0.0193(2) -0.0053(2) -0.0054(2) -0.0025(2)
Cl3 0.0168(2) 0.0256(3) 0.0206(2) 0.0006(2) -0.00337(18) 0.0033(2)
Ga 0.01407(10) 0.01294(11) 0.01301(10) -0.00018(8) 0.00086(8) 0.00002(9)

loop_
_atom_type_symbol
_atom_type_description
_atom_type_scat_dispersion_real
_atom_type_scat_dispersion_imag
_atom_type_scat_source
C C 0.0031 0.0016 'International Tables Vol C Tables 4.2.6.8 and 6.1.1.4'
H H 0.0000 0.0000 'International Tables Vol C Tables 4.2.6.8 and 6.1.1.4'
N N 0.0061 0.0033 'International Tables Vol C Tables 4.2.6.8 and 6.1.1.4'
Cl Cl 0.1480 0.1590 'International Tables Vol C Tables 4.2.6.8 and 6.1.1.4'
Ga Ga 0.2310 1.6080 'International Tables Vol C Tables 4.2.6.8 and 6.1.1.4'

loop_
_geom_angle_atom_site_label_1
_geom_angle_atom_site_label_2
_geom_angle_atom_site_label_3
_geom_angle
N C1 C2 110.9(2)
N C1 Ga 127.52(16)
C2 C1 Ga 121.43(16)
C1 C2 C3 102.67(19)
C1 C2 C6 112.1(2)
C3 C2 C6 112.0(2)
C1 C2 C5 108.2(2)
C3 C2 C5 112.7(2)
C6 C2 C5 109.0(2)
C2 C3 C4 107.7(2)
C8 C4 C7 108.5(2)
C8 C4 C3 112.7(2)
C7 C4 C3 114.3(2)
C8 C4 N 110.54(19)
C7 C4 N 110.8(2)
C3 C4 N 99.81(19)
C10 C9 C14 122.5(2)
C10 C9 N 119.3(2)
C14 C9 N 118.3(2)
C11 C10 C9 117.0(2)
C11 C10 C15 118.4(2)
C9 C10 C15 124.4(2)
C12 C11 C10 121.6(3)
C11 C12 C13 120.0(2)
C12 C13 C14 121.1(3)
C13 C14 C9 117.7(2)
C13 C14 C18 118.0(2)
C9 C14 C18 124.2(2)
C10 C15 C17 112.6(2)
C10 C15 C16 109.4(3)
C17 C15 C16 109.0(2)
C14 C18 C19 111.4(2)
C14 C18 C20 111.4(2)
C19 C18 C20 110.2(2)
C1 N C9 124.3(2)
C1 N C4 114.20(18)
C9 N C4 121.44(19)
C1 Ga Cl1 118.62(6)
C1 Ga Cl2 109.48(6)
Cl1 Ga Cl2 107.46(3)
C1 Ga Cl3 106.72(7)
Cl1 Ga Cl3 107.01(3)
Cl2 Ga Cl3 107.00(3)

loop_
_geom_bond_atom_site_label_1
_geom_bond_atom_site_label_2
_geom_bond_distance
C1 N 1.303(3)
C1 C2 1.516(3)
C1 Ga 2.039(2)
C2 C3 1.528(4)
C2 C6 1.535(4)
C2 C5 1.540(3)
C3 C4 1.541(4)
C4 C8 1.522(4)
C4 C7 1.525(4)
C4 N 1.546(3)
C9 C10 1.410(3)
C9 C14 1.413(3)
C9 N 1.455(3)
C10 C11 1.397(4)
C10 C15 1.520(4)
C11 C12 1.390(5)
C12 C13 1.389(4)
C13 C14 1.391(3)
C14 C18 1.521(4)
C15 C17 1.525(4)
C15 C16 1.539(4)
C18 C19 1.526(4)
C18 C20 1.532(4)
Cl1 Ga 2.1603(6)
Cl2 Ga 2.1879(6)
Cl3 Ga 2.1910(6)
